data_4071322
loop_
_publ_author_name
'Vuzman, Dana'
'Poverenov, Elena'
'Shimon, Linda J. W.'
'Diskin-Posner, Yael'
'Milstein, David'

_publ_section_title
;
 Cationic, Neutral, and Anionic Platinum(II) Complexes Based on an
 Electron-Rich PNN Ligand. New Modes of Reactivity Based on Pincer
 Hemilability and Dearomatization
;
_journal_issue 11
_journal_name_full Organometallics
_journal_page_first 2627
_journal_paper_doi 10.1021/om8001069
_journal_volume 27
_journal_year 2008
_chemical_formula_moiety 'C25 H40 Cl N2 P Pt'
_chemical_formula_sum 'C25 H40 Cl N2 P Pt'
_chemical_formula_weight 630.10
_chemical_name_systematic
; 
 ? 
;
_space_group_IT_number 14
_symmetry_cell_setting monoclinic
_symmetry_space_group_name_Hall '-P 2yn'
_symmetry_space_group_name_H-M 'P 1 21/n 1'
_atom_sites_solution_hydrogens geom
_atom_sites_solution_primary direct
_atom_sites_solution_secondary difmap
_audit_creation_method SHELXL-97
_cell_angle_alpha 90.00
_cell_angle_beta 102.3284(13)
_cell_angle_gamma 90.00
_cell_formula_units_Z 4
_cell_length_a 12.6781(3)
_cell_length_b 10.0244(2)
_cell_length_c 20.8930(6)
_cell_measurement_reflns_used 4824
_cell_measurement_temperature 120(2)
_cell_measurement_theta_max 27.48
_cell_measurement_theta_min 2.55
_cell_volume 2594.07(11)
_computing_cell_refinement HKL
_computing_data_collection 'Collect package (Bruker Nonius)'
_computing_data_reduction HKL
_computing_structure_refinement 'SHELXL-97 (Sheldrick, 1997)'
_computing_structure_solution 'SHELXS-97 (Sheldrick, 1990)'
_diffrn_ambient_temperature 120(2)
_diffrn_measured_fraction_theta_full 0.994
_diffrn_measured_fraction_theta_max 0.994
_diffrn_measurement_device_type 'Nonius KappaCCD'
_diffrn_measurement_method 'phi and omega scans'
_diffrn_radiation_monochromator graphite
_diffrn_radiation_source 'fine-focus sealed tube'
_diffrn_radiation_type MoK\a
_diffrn_radiation_wavelength 0.71073
_diffrn_reflns_av_R_equivalents 0.0520
_diffrn_reflns_av_sigmaI/netI 0.0658
_diffrn_reflns_limit_h_max 16
_diffrn_reflns_limit_h_min -16
_diffrn_reflns_limit_k_max 13
_diffrn_reflns_limit_k_min 0
_diffrn_reflns_limit_l_max 27
_diffrn_reflns_limit_l_min 0
_diffrn_reflns_number 17274
_diffrn_reflns_theta_full 27.46
_diffrn_reflns_theta_max 27.46
_diffrn_reflns_theta_min 2.92
_exptl_absorpt_coefficient_mu 5.588
_exptl_absorpt_correction_T_max 0.9462
_exptl_absorpt_correction_T_min 0.6049
_exptl_absorpt_correction_type empirical
_exptl_absorpt_process_details 'SHELXL-97 (Sheldrick, 1997)'
_exptl_crystal_colour colorless
_exptl_crystal_density_diffrn 1.613
_exptl_crystal_density_method 'not measured'
_exptl_crystal_description needle
_exptl_crystal_F_000 1256
_exptl_crystal_size_max 0.10
_exptl_crystal_size_mid 0.03
_exptl_crystal_size_min 0.01
_refine_diff_density_max 2.635
_refine_diff_density_min -0.963
_refine_diff_density_rms 0.171
_refine_ls_extinction_method none
_refine_ls_goodness_of_fit_ref 0.978
_refine_ls_hydrogen_treatment constr
_refine_ls_matrix_type full
_refine_ls_number_parameters 279
_refine_ls_number_reflns 5891
_refine_ls_number_restraints 0
_refine_ls_restrained_S_all 0.978
_refine_ls_R_factor_all 0.0534
_refine_ls_R_factor_gt 0.0317
_refine_ls_shift/su_max 0.000
_refine_ls_shift/su_mean 0.000
_refine_ls_structure_factor_coef Fsqd
_refine_ls_weighting_details 'calc w=1/[\s^2^(Fo^2^)+(0.0200P)^2^+0.0000P] where P=(Fo^2^+2Fc^2^)/3'
_refine_ls_weighting_scheme calc
_refine_ls_wR_factor_gt 0.0583
_refine_ls_wR_factor_ref 0.0628
_reflns_number_gt 4473
_reflns_number_total 5891
_reflns_threshold_expression >2sigma(I)
_cod_data_source_file om8001069-file002.cif
_cod_data_source_block m814a
_cod_depositor_comments
;
The following automatic conversions were performed:

'_symmetry_cell_setting' value 'Monoclinic' changed to 'monoclinic'
according to /home/saulius/struct/CIF-dictionaries/cif_core.dic
dictionary named 'cif_core.dic' version 2.4.1 from 2010-06-29.

Automatic conversion script
Id: cif_fix_values 1715 2011-07-08 13:25:40Z adriana 
;
_cod_original_sg_symbol_H-M P2(1)/n
_cod_database_code 4071322

loop_
_symmetry_equiv_pos_as_xyz
'x, y, z'
'-x+1/2, y+1/2, -z+1/2'
'-x, -y, -z'
'x-1/2, -y-1/2, z-1/2'

loop_
_atom_site_label
_atom_site_type_symbol
_atom_site_fract_x
_atom_site_fract_y
_atom_site_fract_z
_atom_site_U_iso_or_equiv
_atom_site_adp_type
_atom_site_occupancy
_atom_site_symmetry_multiplicity
_atom_site_calc_flag
_atom_site_refinement_flags
Pt1 Pt 0.221566(13) 0.393564(14) 0.147529(7) 0.01492(6) Uani 1 1 d .
Cl24 Cl 0.19381(8) 0.61521(9) 0.16831(5) 0.0180(2) Uani 1 1 d .
P4 P 0.04508(8) 0.31372(10) 0.13510(5) 0.0142(2) Uani 1 1 d .
N3 N 0.4099(3) 0.2000(3) 0.00191(15) 0.0168(7) Uani 1 1 d .
N2 N 0.2475(3) 0.1966(3) 0.12860(15) 0.0147(7) Uani 1 1 d .
C5 C 0.0959(3) 0.1605(4) 0.18118(19) 0.0155(9) Uani 1 1 d .
H5A H 0.1231 0.1817 0.2281 0.019 Uiso 1 1 calc R
H5B H 0.0372 0.0941 0.1776 0.019 Uiso 1 1 calc R
C6 C 0.1853(3) 0.1056(4) 0.15229(18) 0.0149(8) Uani 1 1 d .
C7 C 0.1995(3) -0.0306(4) 0.1456(2) 0.0207(10) Uani 1 1 d .
H7 H 0.1555 -0.0925 0.1624 0.025 Uiso 1 1 calc R
C8 C 0.2788(4) -0.0752(4) 0.1141(2) 0.0207(10) Uani 1 1 d .
H8 H 0.2926 -0.1679 0.1111 0.025 Uiso 1 1 calc R
C9 C 0.3380(3) 0.0185(4) 0.08707(19) 0.0165(9) Uani 1 1 d .
H9 H 0.3908 -0.0104 0.0640 0.020 Uiso 1 1 calc R
C10 C 0.3199(3) 0.1535(4) 0.09377(19) 0.0162(9) Uani 1 1 d .
C11 C 0.3750(3) 0.2550(4) 0.05925(19) 0.0181(9) Uani 1 1 d .
H11A H 0.3249 0.3303 0.0450 0.022 Uiso 1 1 calc R
H11B H 0.4388 0.2906 0.0904 0.022 Uiso 1 1 calc R
C12 C -0.0327(3) 0.2531(4) 0.05239(19) 0.0189(9) Uani 1 1 d .
C13 C -0.0955(4) 0.1243(4) 0.0570(2) 0.0294(11) Uani 1 1 d .
H13A H -0.1297 0.0941 0.0128 0.044 Uiso 1 1 calc R
H13B H -0.1512 0.1410 0.0821 0.044 Uiso 1 1 calc R
H13C H -0.0459 0.0554 0.0790 0.044 Uiso 1 1 calc R
C14 C -0.1094(4) 0.3633(4) 0.0196(2) 0.0249(10) Uani 1 1 d .
H14A H -0.0692 0.4469 0.0199 0.037 Uiso 1 1 calc R
H14B H -0.1671 0.3756 0.0437 0.037 Uiso 1 1 calc R
H14C H -0.1410 0.3378 -0.0257 0.037 Uiso 1 1 calc R
C15 C 0.0486(4) 0.2264(4) 0.00914(19) 0.0247(10) Uani 1 1 d .
H15A H 0.0096 0.2056 -0.0355 0.037 Uiso 1 1 calc R
H15B H 0.0946 0.1508 0.0269 0.037 Uiso 1 1 calc R
H15C H 0.0934 0.3058 0.0084 0.037 Uiso 1 1 calc R
C16 C -0.0475(3) 0.3905(4) 0.18391(19) 0.0175(9) Uani 1 1 d .
C17 C 0.0208(4) 0.4086(4) 0.2536(2) 0.0232(10) Uani 1 1 d .
H17A H -0.0201 0.4607 0.2798 0.035 Uiso 1 1 calc R
H17B H 0.0877 0.4557 0.2516 0.035 Uiso 1 1 calc R
H17C H 0.0382 0.3210 0.2739 0.035 Uiso 1 1 calc R
C18 C -0.1462(3) 0.3033(4) 0.1865(2) 0.0250(10) Uani 1 1 d .
H18A H -0.1824 0.3378 0.2201 0.037 Uiso 1 1 calc R
H18B H -0.1228 0.2114 0.1972 0.037 Uiso 1 1 calc R
H18C H -0.1965 0.3052 0.1438 0.037 Uiso 1 1 calc R
C19 C -0.0848(4) 0.5302(4) 0.1570(2) 0.0284(11) Uani 1 1 d .
H19A H -0.1310 0.5214 0.1132 0.043 Uiso 1 1 calc R
H19B H -0.0215 0.5846 0.1546 0.043 Uiso 1 1 calc R
H19C H -0.1254 0.5733 0.1863 0.043 Uiso 1 1 calc R
C20 C 0.3146(4) 0.1766(4) -0.05139(19) 0.0237(10) Uani 1 1 d .
H20A H 0.2870 0.2634 -0.0705 0.028 Uiso 1 1 calc R
H20B H 0.2570 0.1344 -0.0329 0.028 Uiso 1 1 calc R
C21 C 0.3396(4) 0.0879(5) -0.1053(2) 0.0324(11) Uani 1 1 d .
H21A H 0.3892 0.1345 -0.1278 0.049 Uiso 1 1 calc R
H21B H 0.2725 0.0670 -0.1368 0.049 Uiso 1 1 calc R
H21C H 0.3733 0.0050 -0.0861 0.049 Uiso 1 1 calc R
C22 C 0.4855(3) 0.2906(4) -0.0196(2) 0.0224(10) Uani 1 1 d .
H22A H 0.4528 0.3807 -0.0254 0.027 Uiso 1 1 calc R
H22B H 0.4965 0.2605 -0.0628 0.027 Uiso 1 1 calc R
C23 C 0.5941(4) 0.3005(5) 0.0269(2) 0.0339(12) Uani 1 1 d .
H23A H 0.5850 0.3381 0.0687 0.051 Uiso 1 1 calc R
H23B H 0.6417 0.3585 0.0079 0.051 Uiso 1 1 calc R
H23C H 0.6263 0.2115 0.0343 0.051 Uiso 1 1 calc R
C25 C 0.3835(3) 0.4280(4) 0.18010(18) 0.0147(9) Uani 1 1 d .
C26 C 0.4383(3) 0.5338(4) 0.15822(19) 0.0170(9) Uani 1 1 d .
H26 H 0.3993 0.5932 0.1263 0.020 Uiso 1 1 calc R
C27 C 0.5481(4) 0.5550(4) 0.1817(2) 0.0206(9) Uani 1 1 d .
H27 H 0.5833 0.6270 0.1653 0.025 Uiso 1 1 calc R
C28 C 0.6060(3) 0.4714(4) 0.2290(2) 0.0219(10) Uani 1 1 d .
H28 H 0.6808 0.4862 0.2457 0.026 Uiso 1 1 calc R
C29 C 0.5541(4) 0.3660(4) 0.2516(2) 0.0230(10) Uani 1 1 d .
H29 H 0.5931 0.3083 0.2843 0.028 Uiso 1 1 calc R
C30 C 0.4450(3) 0.3443(4) 0.22661(19) 0.0166(9) Uani 1 1 d .
H30 H 0.4112 0.2697 0.2418 0.020 Uiso 1 1 calc R

loop_
_atom_site_aniso_label
_atom_site_aniso_U_11
_atom_site_aniso_U_22
_atom_site_aniso_U_33
_atom_site_aniso_U_23
_atom_site_aniso_U_13
_atom_site_aniso_U_12
Pt1 0.01803(9) 0.01263(8) 0.01405(9) -0.00046(7) 0.00333(6) -0.00118(7)
Cl24 0.0223(5) 0.0119(4) 0.0197(5) -0.0029(4) 0.0044(4) -0.0009(4)
P4 0.0157(5) 0.0129(5) 0.0133(5) -0.0003(4) 0.0018(4) -0.0010(4)
N3 0.0165(18) 0.0209(17) 0.0142(17) -0.0003(15) 0.0058(14) -0.0034(15)
N2 0.0171(18) 0.0161(16) 0.0101(16) -0.0018(15) 0.0009(14) -0.0048(14)
C5 0.018(2) 0.0148(18) 0.014(2) -0.0013(17) 0.0038(17) -0.0019(17)
C6 0.017(2) 0.0145(18) 0.012(2) 0.0049(18) 0.0025(16) 0.0031(18)
C7 0.019(2) 0.018(2) 0.025(2) 0.0049(19) 0.005(2) -0.0047(18)
C8 0.027(3) 0.0137(19) 0.019(2) 0.0000(18) 0.0010(19) 0.0012(18)
C9 0.017(2) 0.0165(19) 0.016(2) -0.0025(18) 0.0031(17) 0.0015(17)
C10 0.014(2) 0.020(2) 0.014(2) 0.0014(18) 0.0011(17) -0.0027(17)
C11 0.022(2) 0.0196(19) 0.015(2) -0.0050(18) 0.0084(18) -0.0001(18)
C12 0.024(2) 0.0197(19) 0.012(2) -0.0025(18) 0.0008(18) -0.0034(18)
C13 0.037(3) 0.025(2) 0.023(2) -0.005(2) -0.001(2) -0.005(2)
C14 0.023(2) 0.033(2) 0.017(2) 0.004(2) 0.0011(19) 0.002(2)
C15 0.030(3) 0.028(2) 0.013(2) -0.0022(19) -0.0004(19) 0.002(2)
C16 0.016(2) 0.0193(19) 0.018(2) -0.0009(18) 0.0046(17) 0.0009(18)
C17 0.025(2) 0.027(2) 0.021(2) -0.0038(19) 0.0112(19) -0.003(2)
C18 0.021(2) 0.029(2) 0.027(2) -0.001(2) 0.010(2) -0.001(2)
C19 0.026(3) 0.019(2) 0.041(3) 0.002(2) 0.010(2) 0.005(2)
C20 0.030(3) 0.026(2) 0.015(2) 0.000(2) 0.0059(19) -0.001(2)
C21 0.040(3) 0.039(3) 0.019(2) -0.006(2) 0.008(2) -0.011(2)
C22 0.025(2) 0.024(2) 0.020(2) 0.0024(19) 0.0115(19) -0.0016(19)
C23 0.021(3) 0.040(3) 0.041(3) 0.008(2) 0.007(2) -0.007(2)
C25 0.017(2) 0.0178(19) 0.0083(19) -0.0049(17) -0.0006(16) -0.0013(16)
C26 0.021(2) 0.0169(19) 0.013(2) -0.0024(18) 0.0038(18) 0.0003(18)
C27 0.027(2) 0.0153(19) 0.021(2) -0.0053(19) 0.0073(19) -0.0053(19)
C28 0.013(2) 0.023(2) 0.030(3) -0.003(2) 0.0041(19) 0.0017(18)
C29 0.025(3) 0.020(2) 0.023(2) -0.0016(19) 0.004(2) 0.0030(19)
C30 0.023(2) 0.0140(18) 0.013(2) 0.0000(17) 0.0046(18) -0.0045(17)

loop_
_atom_type_symbol
_atom_type_description
_atom_type_scat_dispersion_real
_atom_type_scat_dispersion_imag
_atom_type_scat_source
C C 0.0033 0.0016 'International Tables Vol C Tables 4.2.6.8 and 6.1.1.4'
H H 0.0000 0.0000 'International Tables Vol C Tables 4.2.6.8 and 6.1.1.4'
N N 0.0061 0.0033 'International Tables Vol C Tables 4.2.6.8 and 6.1.1.4'
P P 0.1023 0.0942 'International Tables Vol C Tables 4.2.6.8 and 6.1.1.4'
Pt Pt -1.7033 8.3905 'International Tables Vol C Tables 4.2.6.8 and 6.1.1.4'
Cl Cl 0.1484 0.1585 'International Tables Vol C Tables 4.2.6.8 and 6.1.1.4'

loop_
_geom_angle_atom_site_label_1
_geom_angle_atom_site_label_2
_geom_angle_atom_site_label_3
_geom_angle
C25 Pt1 N2 92.02(14)
C25 Pt1 Cl24 87.58(11)
N2 Pt1 Cl24 179.44(10)
C25 Pt1 P4 164.06(11)
N2 Pt1 P4 80.71(9)
Cl24 Pt1 P4 99.78(4)
C5 P4 C16 104.25(18)
C5 P4 C12 105.25(17)
C16 P4 C12 111.26(19)
C5 P4 Pt1 90.43(13)
C16 P4 Pt1 119.61(13)
C12 P4 Pt1 120.64(14)
C22 N3 C11 110.4(3)
C22 N3 C20 110.6(3)
C11 N3 C20 109.5(3)
C10 N2 C6 119.3(3)
C10 N2 Pt1 124.3(3)
C6 N2 Pt1 116.3(3)
C6 C5 P4 107.7(3)
C6 C5 H5A 110.2
P4 C5 H5A 110.2
C6 C5 H5B 110.2
P4 C5 H5B 110.2
H5A C5 H5B 108.5
N2 C6 C7 121.5(4)
N2 C6 C5 116.5(3)
C7 C6 C5 121.8(4)
C6 C7 C8 119.1(4)
C6 C7 H7 120.4
C8 C7 H7 120.4
C7 C8 C9 118.8(4)
C7 C8 H8 120.6
C9 C8 H8 120.6
C10 C9 C8 120.1(4)
C10 C9 H9 119.9
C8 C9 H9 119.9
N2 C10 C9 120.8(4)
N2 C10 C11 118.5(3)
C9 C10 C11 120.6(4)
N3 C11 C10 112.8(3)
N3 C11 H11A 109.0
C10 C11 H11A 109.0
N3 C11 H11B 109.0
C10 C11 H11B 109.0
H11A C11 H11B 107.8
C13 C12 C15 108.3(3)
C13 C12 C14 110.3(4)
C15 C12 C14 107.8(3)
C13 C12 P4 112.9(3)
C15 C12 P4 108.0(3)
C14 C12 P4 109.4(3)
C12 C13 H13A 109.5
C12 C13 H13B 109.5
H13A C13 H13B 109.5
C12 C13 H13C 109.5
H13A C13 H13C 109.5
H13B C13 H13C 109.5
C12 C14 H14A 109.5
C12 C14 H14B 109.5
H14A C14 H14B 109.5
C12 C14 H14C 109.5
H14A C14 H14C 109.5
H14B C14 H14C 109.5
C12 C15 H15A 109.5
C12 C15 H15B 109.5
H15A C15 H15B 109.5
C12 C15 H15C 109.5
H15A C15 H15C 109.5
H15B C15 H15C 109.5
C18 C16 C17 109.4(3)
C18 C16 C19 109.9(3)
C17 C16 C19 107.7(3)
C18 C16 P4 113.2(3)
C17 C16 P4 105.8(3)
C19 C16 P4 110.6(3)
C16 C17 H17A 109.5
C16 C17 H17B 109.5
H17A C17 H17B 109.5
C16 C17 H17C 109.5
H17A C17 H17C 109.5
H17B C17 H17C 109.5
C16 C18 H18A 109.5
C16 C18 H18B 109.5
H18A C18 H18B 109.5
C16 C18 H18C 109.5
H18A C18 H18C 109.5
H18B C18 H18C 109.5
C16 C19 H19A 109.5
C16 C19 H19B 109.5
H19A C19 H19B 109.5
C16 C19 H19C 109.5
H19A C19 H19C 109.5
H19B C19 H19C 109.5
N3 C20 C21 112.6(4)
N3 C20 H20A 109.1
C21 C20 H20A 109.1
N3 C20 H20B 109.1
C21 C20 H20B 109.1
H20A C20 H20B 107.8
C20 C21 H21A 109.5
C20 C21 H21B 109.5
H21A C21 H21B 109.5
C20 C21 H21C 109.5
H21A C21 H21C 109.5
H21B C21 H21C 109.5
N3 C22 C23 114.3(3)
N3 C22 H22A 108.7
C23 C22 H22A 108.7
N3 C22 H22B 108.7
C23 C22 H22B 108.7
H22A C22 H22B 107.6
C22 C23 H23A 109.5
C22 C23 H23B 109.5
H23A C23 H23B 109.5
C22 C23 H23C 109.5
H23A C23 H23C 109.5
H23B C23 H23C 109.5
C30 C25 C26 116.3(4)
C30 C25 Pt1 120.2(3)
C26 C25 Pt1 123.5(3)
C27 C26 C25 122.1(4)
C27 C26 H26 119.0
C25 C26 H26 119.0
C28 C27 C26 119.9(4)
C28 C27 H27 120.0
C26 C27 H27 120.0
C29 C28 C27 119.3(4)
C29 C28 H28 120.3
C27 C28 H28 120.3
C28 C29 C30 120.1(4)
C28 C29 H29 120.0
C30 C29 H29 120.0
C29 C30 C25 122.3(4)
C29 C30 H30 118.9
C25 C30 H30 118.9

loop_
_geom_bond_atom_site_label_1
_geom_bond_atom_site_label_2
_geom_bond_distance
Pt1 C25 2.049(4)
Pt1 N2 2.054(3)
Pt1 Cl24 2.3053(9)
Pt1 P4 2.3380(10)
P4 C5 1.854(4)
P4 C16 1.877(4)
P4 C12 1.897(4)
N3 C22 1.460(5)
N3 C11 1.470(5)
N3 C20 1.477(5)
N2 C10 1.357(5)
N2 C6 1.367(5)
C5 C6 1.497(6)
C5 H5A 0.9900
C5 H5B 0.9900
C6 C7 1.388(5)
C7 C8 1.389(6)
C7 H7 0.9500
C8 C9 1.395(6)
C8 H8 0.9500
C9 C10 1.384(5)
C9 H9 0.9500
C10 C11 1.504(5)
C11 H11A 0.9900
C11 H11B 0.9900
C12 C13 1.531(6)
C12 C15 1.532(6)
C12 C14 1.533(6)
C13 H13A 0.9800
C13 H13B 0.9800
C13 H13C 0.9800
C14 H14A 0.9800
C14 H14B 0.9800
C14 H14C 0.9800
C15 H15A 0.9800
C15 H15B 0.9800
C15 H15C 0.9800
C16 C18 1.537(6)
C16 C17 1.538(6)
C16 C19 1.545(5)
C17 H17A 0.9800
C17 H17B 0.9800
C17 H17C 0.9800
C18 H18A 0.9800
C18 H18B 0.9800
C18 H18C 0.9800
C19 H19A 0.9800
C19 H19B 0.9800
C19 H19C 0.9800
C20 C21 1.521(6)
C20 H20A 0.9900
C20 H20B 0.9900
C21 H21A 0.9800
C21 H21B 0.9800
C21 H21C 0.9800
C22 C23 1.509(6)
C22 H22A 0.9900
C22 H22B 0.9900
C23 H23A 0.9800
C23 H23B 0.9800
C23 H23C 0.9800
C25 C30 1.390(5)
C25 C26 1.398(5)
C26 C27 1.390(6)
C26 H26 0.9500
C27 C28 1.381(6)
C27 H27 0.9500
C28 C29 1.380(6)
C28 H28 0.9500
C29 C30 1.387(6)
C29 H29 0.9500
C30 H30 0.9500

loop_
_geom_torsion_atom_site_label_1
_geom_torsion_atom_site_label_2
_geom_torsion_atom_site_label_3
_geom_torsion_atom_site_label_4
_geom_torsion
C25 Pt1 P4 C5 -23.0(4)
N2 Pt1 P4 C5 40.75(15)
Cl24 Pt1 P4 C5 -139.53(13)
C25 Pt1 P4 C16 83.7(4)
N2 Pt1 P4 C16 147.45(17)
Cl24 Pt1 P4 C16 -32.83(15)
C25 Pt1 P4 C12 -131.0(4)
N2 Pt1 P4 C12 -67.32(17)
Cl24 Pt1 P4 C12 112.40(15)
C25 Pt1 N2 C10 -49.9(3)
P4 Pt1 N2 C10 144.4(3)
C25 Pt1 N2 C6 131.3(3)
P4 Pt1 N2 C6 -34.4(2)
C16 P4 C5 C6 -170.2(3)
C12 P4 C5 C6 72.6(3)
Pt1 P4 C5 C6 -49.4(3)
C10 N2 C6 C7 4.7(5)
Pt1 N2 C6 C7 -176.5(3)
C10 N2 C6 C5 -170.9(3)
Pt1 N2 C6 C5 7.9(4)
P4 C5 C6 N2 33.2(4)
P4 C5 C6 C7 -142.4(3)
N2 C6 C7 C8 -0.1(6)
C5 C6 C7 C8 175.3(4)
C6 C7 C8 C9 -3.4(6)
C7 C8 C9 C10 2.2(6)
C6 N2 C10 C9 -5.8(5)
Pt1 N2 C10 C9 175.4(3)
C6 N2 C10 C11 170.6(3)
Pt1 N2 C10 C11 -8.2(5)
C8 C9 C10 N2 2.4(6)
C8 C9 C10 C11 -173.9(4)
C22 N3 C11 C10 -165.7(3)
C20 N3 C11 C10 72.3(4)
N2 C10 C11 N3 -153.8(3)
C9 C10 C11 N3 22.6(5)
C5 P4 C12 C13 37.4(4)
C16 P4 C12 C13 -74.9(3)
Pt1 P4 C12 C13 137.2(3)
C5 P4 C12 C15 -82.3(3)
C16 P4 C12 C15 165.4(3)
Pt1 P4 C12 C15 17.5(3)
C5 P4 C12 C14 160.6(3)
C16 P4 C12 C14 48.3(3)
Pt1 P4 C12 C14 -99.5(3)
C5 P4 C16 C18 -64.0(3)
C12 P4 C16 C18 49.0(3)
Pt1 P4 C16 C18 -162.8(2)
C5 P4 C16 C17 55.8(3)
C12 P4 C16 C17 168.8(3)
Pt1 P4 C16 C17 -43.0(3)
C5 P4 C16 C19 172.2(3)
C12 P4 C16 C19 -74.9(3)
Pt1 P4 C16 C19 73.3(3)
C22 N3 C20 C21 72.9(4)
C11 N3 C20 C21 -165.2(3)
C11 N3 C22 C23 69.4(4)
C20 N3 C22 C23 -169.3(4)
N2 Pt1 C25 C30 -50.3(3)
Cl24 Pt1 C25 C30 130.1(3)
P4 Pt1 C25 C30 12.0(6)
N2 Pt1 C25 C26 130.0(3)
Cl24 Pt1 C25 C26 -49.6(3)
P4 Pt1 C25 C26 -167.7(2)
C30 C25 C26 C27 -0.3(6)
Pt1 C25 C26 C27 179.5(3)
C25 C26 C27 C28 -1.1(6)
C26 C27 C28 C29 1.0(6)
C27 C28 C29 C30 0.4(6)
C28 C29 C30 C25 -1.9(6)
C26 C25 C30 C29 1.8(6)
Pt1 C25 C30 C29 -178.0(3)
